data_4123296
loop_
_publ_author_name
'Sattler, Wesley'
'Henling, Lawrence M.'
'Winkler, Jay R.'
'Gray, Harry B.'

_publ_section_title
;
 Bespoke photoreductants: tungsten arylisocyanides.
;
_journal_issue 3
_journal_name_full 'Journal of the American Chemical Society'
_journal_page_first 1198
_journal_page_last 1205
_journal_paper_doi 10.1021/ja510973h
_journal_volume 137
_journal_year 2015
_chemical_formula_sum 'C75 H87 N3 O6 W0.5'
_chemical_formula_weight 1218.40
_chemical_name_systematic
; 
 ? 
;
_space_group_crystal_system triclinic
_space_group_IT_number 2
_space_group_name_Hall '-P 1'
_space_group_name_H-M_alt 'P -1'
_symmetry_space_group_name_Hall '-P 1'
_symmetry_space_group_name_H-M 'P -1'
_atom_sites_solution_hydrogens geom
_audit_creation_method SHELXL-2013
_cell_angle_alpha 62.0827(14)
_cell_angle_beta 82.6020(16)
_cell_angle_gamma 70.1845(15)
_cell_formula_units_Z 2
_cell_length_a 13.4059(5)
_cell_length_b 17.0452(6)
_cell_length_c 17.3447(6)
_cell_measurement_reflns_used 9800
_cell_measurement_temperature 100(2)
_cell_measurement_theta_max 31.74
_cell_measurement_theta_min 2.35
_cell_volume 3292.6(2)
_computing_cell_refinement 'Bruker SAINT'
_computing_data_collection 'Bruker APEX2'
_computing_data_reduction 'Bruker SAINT'
_computing_molecular_graphics 'Bruker SHELXTL'
_computing_publication_material 'Bruker SHELXTL'
_computing_structure_refinement 'SHELXL-2013 (Sheldrick, 2013)'
_computing_structure_solution 'SHELXS-97 (Sheldrick 2008)'
_diffrn_ambient_temperature 100(2)
_diffrn_measured_fraction_theta_full 1.000
_diffrn_measured_fraction_theta_max 0.978
_diffrn_measurement_device_type 'Bruker APEX-II CCD'
_diffrn_measurement_method '\f and \w scans'
_diffrn_radiation_type MoK\a
_diffrn_radiation_wavelength 0.71073
_diffrn_reflns_av_R_equivalents 0.0542
_diffrn_reflns_av_unetI/netI 0.0322
_diffrn_reflns_Laue_measured_fraction_full 1.000
_diffrn_reflns_Laue_measured_fraction_max 0.978
_diffrn_reflns_limit_h_max 19
_diffrn_reflns_limit_h_min -19
_diffrn_reflns_limit_k_max 23
_diffrn_reflns_limit_k_min -23
_diffrn_reflns_limit_l_max 24
_diffrn_reflns_limit_l_min -24
_diffrn_reflns_number 153578
_diffrn_reflns_point_group_measured_fraction_full 1.000
_diffrn_reflns_point_group_measured_fraction_max 0.978
_diffrn_reflns_theta_full 25.242
_diffrn_reflns_theta_max 30.508
_diffrn_reflns_theta_min 1.329
_exptl_absorpt_coefficient_mu 0.940
_exptl_absorpt_correction_T_max .7481
_exptl_absorpt_correction_T_min .6512
_exptl_absorpt_correction_type empirical
_exptl_absorpt_process_details SADABS
_exptl_crystal_colour RED
_exptl_crystal_density_diffrn 1.229
_exptl_crystal_description BLOCK
_exptl_crystal_F_000 1286
_exptl_crystal_size_max 0.080
_exptl_crystal_size_mid 0.070
_exptl_crystal_size_min 0.040
_refine_diff_density_max 2.757
_refine_diff_density_min -1.454
_refine_diff_density_rms 0.112
_refine_ls_extinction_method none
_refine_ls_goodness_of_fit_ref 1.086
_refine_ls_hydrogen_treatment constr
_refine_ls_matrix_type full
_refine_ls_number_parameters 781
_refine_ls_number_reflns 19678
_refine_ls_number_restraints 0
_refine_ls_restrained_S_all 1.086
_refine_ls_R_factor_all 0.0507
_refine_ls_R_factor_gt 0.0464
_refine_ls_shift/su_max 0.000
_refine_ls_shift/su_mean 0.000
_refine_ls_structure_factor_coef Fsqd
_refine_ls_weighting_details 'w=1/[\s^2^(Fo^2^)+(0.0555P)^2^+6.0240P] where P=(Fo^2^+2Fc^2^)/3'
_refine_ls_weighting_scheme calc
_refine_ls_wR_factor_gt 0.1128
_refine_ls_wR_factor_ref 0.1173
_reflns_Friedel_coverage 0.000
_reflns_number_gt 18992
_reflns_number_total 19678
_reflns_threshold_expression 'I > 2\s(I)'
_cod_data_source_file ja510973h_si_001.cif
_cod_data_source_block WIS9S10
_cod_depositor_comments
;
The following automatic conversions were performed:

'_exptl_absorpt_correction_type' value 'EMPIRICAL' changed to
'empirical' according to
/home/saulius/struct/COD-crude-data--automatic-downloads/rss-feeds/ACS/lib/dictionaries/cif_core.dic
dictionary named 'cif_core.dic' version 2.4.2 from 2011-04-26.

Automatic conversion script
Id: cif_fix_values 2935 2014-11-11 08:27:57Z andrius 

 Adding full bibliography for 4123295--4123298.cif.
;
_cod_original_formula_sum 'C75 H87 N3 O6 W0.50'
_cod_database_code 4123296
_shelx_space_group_comment
; 
The symmetry employed for this shelxl refinement is uniquely defined 
by the following loop, which should always be used as a source of 
symmetry information in preference to the above space-group names. 
They are only intended as comments. 
;
_shelx_estimated_absorpt_t_min 0.929
_shelx_estimated_absorpt_t_max 0.963
_shelxl_version_number 2013-3

loop_
_space_group_symop_operation_xyz
'x, y, z'
'-x, -y, -z'

loop_
_atom_site_label
_atom_site_type_symbol
_atom_site_fract_x
_atom_site_fract_y
_atom_site_fract_z
_atom_site_U_iso_or_equiv
_atom_site_adp_type
_atom_site_occupancy
_atom_site_site_symmetry_order
_atom_site_calc_flag
_atom_site_refinement_flags_posn
_atom_site_refinement_flags_adp
_atom_site_refinement_flags_occupancy
W1 W 0.5000 0.0000 1.0000 0.01769(4) Uani 1 2 d S . P
N1 N 0.5734(2) 0.17467(17) 0.97037(16) 0.0323(5) Uani 1 1 d . . .
N2 N 0.7127(2) -0.0645(2) 0.9065(2) 0.0436(7) Uani 1 1 d . . .
N3 N 0.3485(2) 0.11671(16) 0.82584(15) 0.0293(5) Uani 1 1 d . . .
O11 O 0.8494(2) 0.46592(18) 1.1527(2) 0.0529(7) Uani 1 1 d . . .
O12 O 0.8721(2) 0.59235(18) 0.8418(2) 0.0478(6) Uani 1 1 d . . .
O21 O 1.0841(3) -0.1436(2) 0.47864(17) 0.0550(8) Uani 1 1 d . . .
O22 O 1.33378(19) -0.1934(2) 0.68246(19) 0.0464(6) Uani 1 1 d . . .
O31 O -0.21648(16) 0.41718(16) 0.46396(14) 0.0340(5) Uani 1 1 d . . .
O32 O 0.06758(16) 0.52715(16) 0.31169(13) 0.0345(5) Uani 1 1 d . . .
C1 C 0.5416(2) 0.11434(17) 0.97940(15) 0.0205(4) Uani 1 1 d . . .
C2 C 0.6325(2) -0.0386(2) 0.93694(19) 0.0267(5) Uani 1 1 d . . .
C3 C 0.40629(19) 0.07488(16) 0.88725(15) 0.0199(4) Uani 1 1 d . . .
C11 C 0.6210(3) 0.23197(19) 0.97677(18) 0.0290(5) Uani 1 1 d . . .
C12 C 0.5817(2) 0.2684(2) 1.03660(18) 0.0280(5) Uani 1 1 d . . .
C13 C 0.6327(2) 0.3235(2) 1.0439(2) 0.0297(6) Uani 1 1 d . . .
H13A H 0.6084 0.3484 1.0843 0.036 Uiso 1 1 calc R U .
C14 C 0.7190(2) 0.3428(2) 0.9930(2) 0.0315(6) Uani 1 1 d . . .
C15 C 0.7550(3) 0.3054(2) 0.9344(2) 0.0368(7) Uani 1 1 d . . .
H15A H 0.8140 0.3183 0.9001 0.044 Uiso 1 1 calc R U .
C16 C 0.7072(3) 0.2499(2) 0.92467(19) 0.0344(6) Uani 1 1 d . . .
C21 C 0.7705(2) 0.4052(2) 0.9977(2) 0.0332(6) Uani 1 1 d . . .
C22 C 0.7840(2) 0.4018(2) 1.0778(2) 0.0344(6) Uani 1 1 d . . .
H22A H 0.7621 0.3589 1.1303 0.041 Uiso 1 1 calc R U .
C23 C 0.8308(3) 0.4636(2) 1.0784(3) 0.0405(8) Uani 1 1 d . . .
C24 C 0.8622(3) 0.5273(2) 1.0011(3) 0.0424(8) Uani 1 1 d . . .
H24A H 0.8938 0.5686 1.0029 0.051 Uiso 1 1 calc R U .
C25 C 0.8476(2) 0.5305(2) 0.9233(3) 0.0404(8) Uani 1 1 d . . .
C26 C 0.8021(3) 0.4687(2) 0.9206(3) 0.0393(7) Uani 1 1 d . . .
H26A H 0.7929 0.4701 0.8666 0.047 Uiso 1 1 calc R U .
C31 C 0.4848(3) 0.2496(3) 1.0870(2) 0.0376(7) Uani 1 1 d . . .
H31A H 0.4911 0.1837 1.1023 0.045 Uiso 1 1 calc R U .
C32 C 0.4775(3) 0.2550(4) 1.1712(3) 0.0605(12) Uani 1 1 d . . .
H32A H 0.4316 0.2196 1.2103 0.091 Uiso 1 1 calc R U .
H32B H 0.4475 0.3206 1.1599 0.091 Uiso 1 1 calc R U .
H32C H 0.5484 0.2282 1.1988 0.091 Uiso 1 1 calc R U .
C33 C 0.3883(3) 0.3114(3) 1.0281(3) 0.0573(11) Uani 1 1 d . . .
H33A H 0.3258 0.2957 1.0587 0.086 Uiso 1 1 calc R U .
H33B H 0.3968 0.3020 0.9757 0.086 Uiso 1 1 calc R U .
H33C H 0.3791 0.3770 1.0111 0.086 Uiso 1 1 calc R U .
C34 C 0.7477(4) 0.2075(2) 0.8615(2) 0.0467(9) Uani 1 1 d . . .
H34A H 0.6819 0.2106 0.8373 0.056 Uiso 1 1 calc R U .
C35 C 0.8065(3) 0.1028(2) 0.9122(2) 0.0354(6) Uani 1 1 d . . .
H35A H 0.8300 0.0758 0.8714 0.053 Uiso 1 1 calc R U .
H35B H 0.7590 0.0718 0.9540 0.053 Uiso 1 1 calc R U .
H35C H 0.8684 0.0936 0.9438 0.053 Uiso 1 1 calc R U .
C36 C 0.8000(8) 0.2574(4) 0.7865(4) 0.122(3) Uani 1 1 d . . .
H36A H 0.7521 0.3210 0.7527 0.182 Uiso 1 1 calc R U .
H36B H 0.8199 0.2249 0.7501 0.182 Uiso 1 1 calc R U .
H36C H 0.8639 0.2606 0.8051 0.182 Uiso 1 1 calc R U .
C37 C 0.8305(3) 0.3963(3) 1.2339(3) 0.0538(10) Uani 1 1 d . . .
H37A H 0.8501 0.4048 1.2814 0.081 Uiso 1 1 calc R U .
H37B H 0.8731 0.3342 1.2399 0.081 Uiso 1 1 calc R U .
H37C H 0.7551 0.4018 1.2367 0.081 Uiso 1 1 calc R U .
C38 C 0.9009(3) 0.6667(2) 0.8385(3) 0.0483(9) Uani 1 1 d . . .
H38A H 0.9172 0.7050 0.7784 0.073 Uiso 1 1 calc R U .
H38B H 0.9634 0.6409 0.8769 0.073 Uiso 1 1 calc R U .
H38C H 0.8418 0.7055 0.8578 0.073 Uiso 1 1 calc R U .
C41 C 0.7953(2) -0.0794(2) 0.8525(2) 0.0340(7) Uani 1 1 d . . .
C42 C 0.8925(2) -0.1449(3) 0.8902(2) 0.0325(6) Uani 1 1 d . . .
C43 C 0.9743(2) -0.1591(2) 0.83506(17) 0.0252(5) Uani 1 1 d . . .
H43A H 1.0413 -0.2037 0.8601 0.030 Uiso 1 1 calc R U .
C44 C 0.9609(2) -0.11005(19) 0.74455(16) 0.0224(5) Uani 1 1 d . . .
C45 C 0.8621(2) -0.0426(2) 0.7089(2) 0.0314(6) Uani 1 1 d . . .
H45A H 0.8520 -0.0075 0.6473 0.038 Uiso 1 1 calc R U .
C46 C 0.7780(2) -0.0257(2) 0.7622(2) 0.0358(7) Uani 1 1 d . . .
C51 C 1.0475(2) -0.1302(2) 0.68771(17) 0.0261(5) Uani 1 1 d . . .
C52 C 1.1531(2) -0.1526(2) 0.70995(19) 0.0295(5) Uani 1 1 d . . .
H52A H 1.1708 -0.1543 0.7622 0.035 Uiso 1 1 calc R U .
C53 C 1.2334(3) -0.1725(2) 0.6552(2) 0.0364(7) Uani 1 1 d . . .
C54 C 1.2074(3) -0.1697(3) 0.5783(2) 0.0429(8) Uani 1 1 d . . .
H54A H 1.2617 -0.1837 0.5414 0.052 Uiso 1 1 calc R U .
C55 C 1.1016(3) -0.1462(3) 0.5563(2) 0.0412(8) Uani 1 1 d . . .
C56 C 1.0206(3) -0.1264(2) 0.60971(19) 0.0339(6) Uani 1 1 d . . .
H56A H 0.9485 -0.1107 0.5940 0.041 Uiso 1 1 calc R U .
C61 C 0.6692(3) 0.0464(3) 0.7313(3) 0.0491(9) Uani 1 1 d . . .
H61A H 0.6461 0.0741 0.7728 0.059 Uiso 1 1 calc R U .
C62 C 0.5864(3) 0.0012(4) 0.7315(3) 0.0569(11) Uani 1 1 d . . .
H62A H 0.5829 -0.0476 0.7906 0.085 Uiso 1 1 calc R U .
H62B H 0.6072 -0.0265 0.6912 0.085 Uiso 1 1 calc R U .
H62C H 0.5166 0.0493 0.7130 0.085 Uiso 1 1 calc R U .
C63 C 0.6694(4) 0.1239(4) 0.6426(3) 0.0763(16) Uani 1 1 d . . .
H63A H 0.7160 0.1571 0.6434 0.114 Uiso 1 1 calc R U .
H63B H 0.5971 0.1675 0.6249 0.114 Uiso 1 1 calc R U .
H63C H 0.6951 0.0982 0.6010 0.114 Uiso 1 1 calc R U .
C64 C 0.9140(4) -0.2056(4) 0.9897(2) 0.0605(13) Uani 1 1 d . . .
H64A H 0.9834 -0.2549 0.9947 0.073 Uiso 1 1 calc R U .
C65 C 0.8402(3) -0.2599(3) 1.0353(2) 0.0469(8) Uani 1 1 d . . .
H65A H 0.8714 -0.3097 1.0927 0.070 Uiso 1 1 calc R U .
H65B H 0.8276 -0.2875 1.0006 0.070 Uiso 1 1 calc R U .
H65C H 0.7728 -0.2182 1.0429 0.070 Uiso 1 1 calc R U .
C66 C 0.9358(6) -0.1577(3) 1.0325(3) 0.0801(19) Uani 1 1 d . . .
H66A H 0.9456 -0.1988 1.0955 0.120 Uiso 1 1 calc R U .
H66B H 0.8761 -0.1006 1.0213 0.120 Uiso 1 1 calc R U .
H66C H 1.0004 -0.1411 1.0096 0.120 Uiso 1 1 calc R U .
C67 C 0.9761(4) -0.1166(3) 0.4518(2) 0.0577(12) Uani 1 1 d . . .
H67A H 0.9735 -0.1102 0.3928 0.086 Uiso 1 1 calc R U .
H67B H 0.9364 -0.0566 0.4517 0.086 Uiso 1 1 calc R U .
H67C H 0.9445 -0.1645 0.4924 0.086 Uiso 1 1 calc R U .
C68 C 1.4186(3) -0.2121(3) 0.6271(3) 0.0528(10) Uani 1 1 d . . .
H68A H 1.4866 -0.2263 0.6539 0.079 Uiso 1 1 calc R U .
H68B H 1.4083 -0.1570 0.5699 0.079 Uiso 1 1 calc R U .
H68C H 1.4186 -0.2658 0.6199 0.079 Uiso 1 1 calc R U .
C71 C 0.2779(2) 0.17491(18) 0.75503(16) 0.0246(5) Uani 1 1 d . . .
C72 C 0.1935(2) 0.14716(18) 0.74719(16) 0.0253(5) Uani 1 1 d . . .
C73 C 0.1224(2) 0.20871(18) 0.67627(16) 0.0234(5) Uani 1 1 d . . .
H73A H 0.0639 0.1922 0.6703 0.028 Uiso 1 1 calc R U .
C74 C 0.1342(2) 0.29403(17) 0.61351(15) 0.0214(5) Uani 1 1 d . . .
C75 C 0.2204(2) 0.31809(17) 0.62326(16) 0.0222(5) Uani 1 1 d . . .
H75A H 0.2292 0.3758 0.5808 0.027 Uiso 1 1 calc R U .
C76 C 0.2934(2) 0.25968(18) 0.69349(16) 0.0224(5) Uani 1 1 d . . .
C81 C 0.05965(19) 0.35633(17) 0.53632(15) 0.0206(4) Uani 1 1 d . . .
C82 C -0.04573(19) 0.35553(17) 0.54102(16) 0.0214(4) Uani 1 1 d . . .
H82A H -0.0710 0.3169 0.5942 0.026 Uiso 1 1 calc R U .
C83 C -0.11218(19) 0.41199(18) 0.46690(16) 0.0220(5) Uani 1 1 d . . .
C84 C -0.0780(2) 0.47050(18) 0.38822(15) 0.0221(5) Uani 1 1 d . . .
H84A H -0.1244 0.5085 0.3381 0.027 Uiso 1 1 calc R U .
C85 C 0.0252(2) 0.47204(18) 0.38468(16) 0.0234(5) Uani 1 1 d . . .
C86 C 0.0944(2) 0.41462(18) 0.45825(16) 0.0245(5) Uani 1 1 d . . .
H86A H 0.1653 0.4156 0.4547 0.029 Uiso 1 1 calc R U .
C91 C 0.1877(3) 0.0510(2) 0.81280(18) 0.0330(6) Uani 1 1 d . . .
H91A H 0.2074 0.0400 0.8716 0.040 Uiso 1 1 calc R U .
C92 C 0.2692(3) -0.0254(2) 0.7933(3) 0.0461(9) Uani 1 1 d . . .
H92A H 0.3399 -0.0193 0.7905 0.069 Uiso 1 1 calc R U .
H92B H 0.2502 -0.0185 0.7373 0.069 Uiso 1 1 calc R U .
H92C H 0.2696 -0.0872 0.8397 0.069 Uiso 1 1 calc R U .
C93 C 0.0769(3) 0.0424(3) 0.8183(2) 0.0424(8) Uani 1 1 d . . .
H93A H 0.0253 0.0932 0.8283 0.064 Uiso 1 1 calc R U .
H93B H 0.0762 -0.0180 0.8668 0.064 Uiso 1 1 calc R U .
H93C H 0.0580 0.0465 0.7635 0.064 Uiso 1 1 calc R U .
C94 C 0.3862(2) 0.28456(19) 0.70683(17) 0.0253(5) Uani 1 1 d . . .
H94A H 0.4472 0.2252 0.7319 0.030 Uiso 1 1 calc R U .
C95 C 0.3601(2) 0.3230(2) 0.7743(2) 0.0320(6) Uani 1 1 d . . .
H95A H 0.3411 0.2769 0.8292 0.048 Uiso 1 1 calc R U .
H95B H 0.3004 0.3815 0.7519 0.048 Uiso 1 1 calc R U .
H95C H 0.4223 0.3352 0.7848 0.048 Uiso 1 1 calc R U .
C96 C 0.4225(2) 0.3521(2) 0.62184(19) 0.0309(6) Uani 1 1 d . . .
H96A H 0.4365 0.3269 0.5796 0.046 Uiso 1 1 calc R U .
H96B H 0.4875 0.3595 0.6336 0.046 Uiso 1 1 calc R U .
H96C H 0.3668 0.4131 0.5979 0.046 Uiso 1 1 calc R U .
C97 C -0.2530(2) 0.3504(3) 0.5380(2) 0.0451(9) Uani 1 1 d . . .
H97A H -0.3254 0.3569 0.5257 0.068 Uiso 1 1 calc R U .
H97B H -0.2523 0.3614 0.5885 0.068 Uiso 1 1 calc R U .
H97C H -0.2063 0.2871 0.5506 0.068 Uiso 1 1 calc R U .
C98 C -0.0013(2) 0.5865(2) 0.23550(17) 0.0333(6) Uani 1 1 d . . .
H98A H 0.0370 0.6227 0.1876 0.050 Uiso 1 1 calc R U .
H98B H -0.0631 0.6293 0.2481 0.050 Uiso 1 1 calc R U .
H98C H -0.0249 0.5480 0.2187 0.050 Uiso 1 1 calc R U .
C101 C 0.3491(3) 0.4730(3) 0.2947(3) 0.0509(9) Uani 1 1 d . . .
H10A H 0.2804 0.4732 0.2862 0.061 Uiso 1 1 calc R U .
C102 C 0.4205(3) 0.4822(3) 0.2284(3) 0.0495(9) Uani 1 1 d . . .
H10B H 0.4008 0.4889 0.1745 0.059 Uiso 1 1 calc R U .
C103 C 0.5215(3) 0.4818(3) 0.2408(3) 0.0455(8) Uani 1 1 d . . .
H10C H 0.5706 0.4891 0.1953 0.055 Uiso 1 1 calc R U .
C104 C 0.5493(3) 0.4706(3) 0.3201(3) 0.0429(8) Uani 1 1 d . . .
H10D H 0.6186 0.4686 0.3295 0.051 Uiso 1 1 calc R U .
C105 C 0.4775(3) 0.4623(3) 0.3859(2) 0.0417(7) Uani 1 1 d . . .
H10E H 0.4970 0.4558 0.4399 0.050 Uiso 1 1 calc R U .
C106 C 0.3774(3) 0.4635(3) 0.3731(3) 0.0465(8) Uani 1 1 d . . .
H10F H 0.3279 0.4578 0.4183 0.056 Uiso 1 1 calc R U .
C201 C 0.3400(4) 0.1374(4) 0.5380(3) 0.0632(12) Uani 1 1 d . . .
H20A H 0.3647 0.1324 0.5895 0.076 Uiso 1 1 calc R U .
C202 C 0.3265(4) 0.0606(3) 0.5382(3) 0.0627(12) Uani 1 1 d . . .
H20B H 0.3431 0.0023 0.5896 0.075 Uiso 1 1 calc R U .
C203 C 0.2889(4) 0.0692(3) 0.4635(3) 0.0596(11) Uani 1 1 d . . .
H20C H 0.2783 0.0167 0.4637 0.072 Uiso 1 1 calc R U .
C204 C 0.2668(3) 0.1528(3) 0.3889(3) 0.0510(9) Uani 1 1 d . . .
H20D H 0.2426 0.1576 0.3372 0.061 Uiso 1 1 calc R U .
C205 C 0.2795(3) 0.2291(3) 0.3887(3) 0.0479(8) Uani 1 1 d . . .
H20E H 0.2620 0.2875 0.3375 0.058 Uiso 1 1 calc R U .
C206 C 0.3176(4) 0.2213(3) 0.4628(3) 0.0583(11) Uani 1 1 d . . .
H20F H 0.3286 0.2738 0.4622 0.070 Uiso 1 1 calc R U .

loop_
_atom_site_aniso_label
_atom_site_aniso_U_11
_atom_site_aniso_U_22
_atom_site_aniso_U_33
_atom_site_aniso_U_23
_atom_site_aniso_U_13
_atom_site_aniso_U_12
W1 0.01678(6) 0.01660(7) 0.01946(7) -0.00691(5) -0.00806(4) -0.00382(4)
N1 0.0489(15) 0.0239(11) 0.0270(11) -0.0077(9) -0.0080(10) -0.0174(11)
N2 0.0337(14) 0.0582(19) 0.069(2) -0.0496(17) 0.0207(13) -0.0265(13)
N3 0.0360(12) 0.0215(10) 0.0258(11) -0.0038(9) -0.0168(9) -0.0074(9)
O11 0.0624(17) 0.0324(12) 0.0735(19) -0.0253(13) -0.0263(14) -0.0142(12)
O12 0.0438(13) 0.0389(13) 0.0696(18) -0.0241(13) 0.0100(12) -0.0272(11)
O21 0.082(2) 0.080(2) 0.0361(13) -0.0405(14) 0.0233(13) -0.0513(18)
O22 0.0311(12) 0.0621(17) 0.0577(15) -0.0389(14) 0.0153(11) -0.0161(11)
O31 0.0198(9) 0.0363(11) 0.0309(10) -0.0008(8) -0.0092(7) -0.0092(8)
O32 0.0261(9) 0.0373(11) 0.0211(9) 0.0046(8) -0.0065(7) -0.0115(8)
C1 0.0248(11) 0.0176(10) 0.0176(10) -0.0059(8) -0.0057(8) -0.0059(9)
C2 0.0261(12) 0.0289(13) 0.0360(13) -0.0206(11) -0.0008(10) -0.0124(10)
C3 0.0234(11) 0.0156(10) 0.0208(10) -0.0055(8) -0.0086(8) -0.0067(8)
C11 0.0444(16) 0.0217(12) 0.0264(12) -0.0091(10) -0.0034(11) -0.0182(11)
C12 0.0340(14) 0.0292(13) 0.0275(12) -0.0121(11) 0.0002(10) -0.0186(11)
C13 0.0319(14) 0.0334(14) 0.0368(14) -0.0222(12) 0.0046(11) -0.0177(12)
C14 0.0358(14) 0.0267(13) 0.0427(16) -0.0200(12) 0.0085(12) -0.0189(12)
C15 0.0502(18) 0.0277(14) 0.0410(16) -0.0180(13) 0.0161(14) -0.0242(14)
C16 0.059(2) 0.0227(13) 0.0260(13) -0.0112(11) 0.0069(12) -0.0202(13)
C21 0.0254(13) 0.0241(13) 0.0605(19) -0.0259(14) 0.0069(12) -0.0121(10)
C22 0.0253(13) 0.0259(13) 0.061(2) -0.0259(14) -0.0040(12) -0.0074(11)
C23 0.0301(14) 0.0259(14) 0.071(2) -0.0259(15) -0.0159(14) -0.0030(11)
C24 0.0290(14) 0.0194(13) 0.077(2) -0.0181(15) -0.0109(15) -0.0072(11)
C25 0.0260(14) 0.0259(14) 0.069(2) -0.0193(15) 0.0011(14) -0.0105(11)
C26 0.0331(15) 0.0287(15) 0.064(2) -0.0245(15) 0.0099(14) -0.0163(12)
C31 0.0348(15) 0.0510(19) 0.0408(16) -0.0229(15) 0.0066(12) -0.0287(14)
C32 0.048(2) 0.102(4) 0.065(3) -0.059(3) 0.0267(19) -0.041(2)
C33 0.0272(16) 0.070(3) 0.081(3) -0.041(2) -0.0013(17) -0.0119(17)
C34 0.085(3) 0.0282(15) 0.0283(14) -0.0158(12) 0.0067(16) -0.0169(17)
C35 0.0445(17) 0.0299(15) 0.0373(15) -0.0160(12) 0.0020(13) -0.0175(13)
C36 0.254(11) 0.053(3) 0.050(3) -0.026(2) 0.035(4) -0.047(5)
C37 0.050(2) 0.065(3) 0.070(3) -0.047(2) -0.0099(19) -0.0158(19)
C38 0.0345(16) 0.0289(16) 0.077(3) -0.0164(17) -0.0045(16) -0.0145(13)
C41 0.0280(13) 0.0450(17) 0.0536(18) -0.0389(16) 0.0160(12) -0.0212(13)
C42 0.0270(13) 0.059(2) 0.0333(14) -0.0331(14) 0.0099(11) -0.0248(13)
C43 0.0225(11) 0.0342(14) 0.0252(11) -0.0164(11) 0.0018(9) -0.0123(10)
C44 0.0245(11) 0.0253(12) 0.0244(11) -0.0148(10) 0.0029(9) -0.0117(9)
C45 0.0293(13) 0.0324(14) 0.0310(13) -0.0097(11) -0.0027(10) -0.0137(11)
C46 0.0222(12) 0.0283(14) 0.0571(19) -0.0196(14) 0.0003(12) -0.0077(11)
C51 0.0332(13) 0.0306(13) 0.0243(11) -0.0172(10) 0.0078(10) -0.0170(11)
C52 0.0316(13) 0.0365(15) 0.0318(13) -0.0229(12) 0.0093(11) -0.0161(12)
C53 0.0377(16) 0.0402(17) 0.0426(16) -0.0269(14) 0.0152(13) -0.0186(13)
C54 0.053(2) 0.055(2) 0.0428(17) -0.0371(17) 0.0265(15) -0.0308(17)
C55 0.064(2) 0.052(2) 0.0311(14) -0.0284(15) 0.0181(14) -0.0374(18)
C56 0.0460(17) 0.0449(17) 0.0262(13) -0.0214(12) 0.0090(12) -0.0274(14)
C61 0.0397(18) 0.046(2) 0.051(2) -0.0175(17) 0.0013(15) -0.0071(15)
C62 0.0293(17) 0.084(3) 0.063(3) -0.040(2) -0.0005(16) -0.0149(18)
C63 0.052(3) 0.065(3) 0.066(3) -0.007(2) 0.011(2) -0.003(2)
C64 0.056(2) 0.122(4) 0.0303(16) -0.040(2) 0.0161(15) -0.058(3)
C65 0.055(2) 0.047(2) 0.0379(17) -0.0174(15) -0.0053(15) -0.0152(17)
C66 0.152(6) 0.055(3) 0.040(2) -0.0034(19) -0.040(3) -0.053(3)
C67 0.095(3) 0.075(3) 0.0321(16) -0.0299(18) 0.0083(18) -0.055(3)
C68 0.0393(19) 0.057(2) 0.062(2) -0.035(2) 0.0212(17) -0.0114(17)
C71 0.0297(12) 0.0189(11) 0.0212(11) -0.0036(9) -0.0160(9) -0.0053(9)
C72 0.0332(13) 0.0197(11) 0.0198(10) -0.0024(9) -0.0123(9) -0.0097(10)
C73 0.0282(12) 0.0205(11) 0.0199(10) -0.0033(9) -0.0111(9) -0.0104(9)
C74 0.0238(11) 0.0197(11) 0.0170(10) -0.0035(8) -0.0105(8) -0.0057(9)
C75 0.0246(11) 0.0180(11) 0.0204(10) -0.0036(9) -0.0094(9) -0.0065(9)
C76 0.0249(11) 0.0193(11) 0.0212(10) -0.0053(9) -0.0104(9) -0.0064(9)
C81 0.0226(11) 0.0183(10) 0.0173(10) -0.0035(8) -0.0098(8) -0.0054(9)
C82 0.0213(11) 0.0198(11) 0.0186(10) -0.0039(8) -0.0052(8) -0.0063(9)
C83 0.0176(10) 0.0217(11) 0.0227(11) -0.0063(9) -0.0059(8) -0.0050(9)
C84 0.0216(11) 0.0217(11) 0.0182(10) -0.0049(9) -0.0098(8) -0.0035(9)
C85 0.0241(11) 0.0220(11) 0.0177(10) -0.0026(9) -0.0060(8) -0.0072(9)
C86 0.0207(11) 0.0240(12) 0.0218(11) -0.0021(9) -0.0086(9) -0.0078(9)
C91 0.0487(17) 0.0241(13) 0.0215(11) 0.0020(10) -0.0155(11) -0.0181(12)
C92 0.056(2) 0.0209(14) 0.053(2) -0.0042(13) -0.0199(16) -0.0124(14)
C93 0.055(2) 0.0388(17) 0.0283(14) 0.0008(12) -0.0088(13) -0.0294(16)
C94 0.0235(11) 0.0241(12) 0.0263(12) -0.0073(10) -0.0117(9) -0.0066(9)
C95 0.0353(14) 0.0335(15) 0.0334(14) -0.0150(12) -0.0101(11) -0.0145(12)
C96 0.0290(13) 0.0282(13) 0.0319(13) -0.0075(11) -0.0095(10) -0.0104(11)
C97 0.0228(13) 0.049(2) 0.0412(17) 0.0003(15) -0.0039(12) -0.0141(13)
C98 0.0321(14) 0.0323(14) 0.0172(11) 0.0022(10) -0.0049(10) -0.0067(11)
C101 0.0404(19) 0.058(2) 0.057(2) -0.0233(19) -0.0030(16) -0.0210(17)
C102 0.048(2) 0.053(2) 0.050(2) -0.0254(18) -0.0076(16) -0.0130(17)
C103 0.0440(19) 0.046(2) 0.0485(19) -0.0244(16) 0.0046(15) -0.0133(16)
C104 0.0381(17) 0.0444(19) 0.053(2) -0.0232(16) 0.0017(14) -0.0202(15)
C105 0.0473(19) 0.0424(18) 0.0406(17) -0.0163(14) 0.0008(14) -0.0240(15)
C106 0.0458(19) 0.048(2) 0.0476(19) -0.0169(16) 0.0071(15) -0.0263(17)
C201 0.075(3) 0.063(3) 0.059(3) -0.040(2) -0.011(2) -0.009(2)
C202 0.089(3) 0.046(2) 0.045(2) -0.0198(18) -0.004(2) -0.010(2)
C203 0.080(3) 0.049(2) 0.059(2) -0.026(2) -0.002(2) -0.028(2)
C204 0.054(2) 0.055(2) 0.047(2) -0.0245(18) 0.0002(17) -0.0183(18)
C205 0.0433(19) 0.0417(19) 0.051(2) -0.0204(16) 0.0101(16) -0.0088(15)
C206 0.066(3) 0.048(2) 0.071(3) -0.039(2) 0.005(2) -0.015(2)

loop_
_atom_type_symbol
_atom_type_description
_atom_type_scat_dispersion_real
_atom_type_scat_dispersion_imag
_atom_type_scat_source
C C 0.0033 0.0016 'International Tables Vol C Tables 4.2.6.8 and 6.1.1.4'
H H 0.0000 0.0000 'International Tables Vol C Tables 4.2.6.8 and 6.1.1.4'
N N 0.0061 0.0033 'International Tables Vol C Tables 4.2.6.8 and 6.1.1.4'
O O 0.0106 0.0060 'International Tables Vol C Tables 4.2.6.8 and 6.1.1.4'
W W -0.8490 6.8722 'International Tables Vol C Tables 4.2.6.8 and 6.1.1.4'

loop_
_geom_angle_atom_site_label_1
_geom_angle_atom_site_label_2
_geom_angle_atom_site_label_3
_geom_angle
_geom_angle_site_symmetry_1
_geom_angle_site_symmetry_3
C2 W1 C2 180.0 2_657 .
C2 W1 C3 92.80(11) 2_657 2_657
C2 W1 C3 87.20(11) . 2_657
C2 W1 C3 87.20(11) 2_657 .
C2 W1 C3 92.80(11) . .
C3 W1 C3 180.00(12) 2_657 .
C2 W1 C1 88.65(10) 2_657 2_657
C2 W1 C1 91.35(10) . 2_657
C3 W1 C1 92.48(9) 2_657 2_657
C3 W1 C1 87.52(9) . 2_657
C2 W1 C1 91.35(10) 2_657 .
C2 W1 C1 88.65(10) . .
C3 W1 C1 87.52(9) 2_657 .
C3 W1 C1 92.48(9) . .
C1 W1 C1 180.0 2_657 .
C1 N1 C11 167.9(3) . .
C2 N2 C41 166.9(4) . .
C3 N3 C71 173.4(3) . .
C23 O11 C37 118.3(3) . .
C25 O12 C38 116.6(3) . .
C55 O21 C67 117.0(3) . .
C53 O22 C68 117.3(3) . .
C83 O31 C97 117.2(2) . .
C85 O32 C98 116.4(2) . .
N1 C1 W1 174.6(2) . .
N2 C2 W1 175.1(3) . .
N3 C3 W1 176.4(2) . .
N1 C11 C16 118.7(3) . .
N1 C11 C12 118.5(3) . .
C16 C11 C12 122.8(2) . .
C13 C12 C11 117.6(3) . .
C13 C12 C31 123.0(3) . .
C11 C12 C31 119.4(2) . .
C12 C13 C14 121.2(3) . .
C15 C14 C13 119.2(3) . .
C15 C14 C21 119.5(3) . .
C13 C14 C21 121.2(3) . .
C16 C15 C14 122.0(3) . .
C15 C16 C11 117.3(3) . .
C15 C16 C34 122.0(3) . .
C11 C16 C34 120.7(3) . .
C22 C21 C26 120.9(3) . .
C22 C21 C14 120.2(3) . .
C26 C21 C14 118.9(3) . .
C21 C22 C23 117.9(3) . .
O11 C23 C24 115.7(3) . .
O11 C23 C22 123.3(4) . .
C24 C23 C22 121.0(3) . .
C25 C24 C23 120.4(3) . .
C24 C25 O12 126.0(3) . .
C24 C25 C26 119.9(3) . .
O12 C25 C26 114.1(3) . .
C21 C26 C25 119.8(4) . .
C32 C31 C33 113.7(4) . .
C32 C31 C12 113.7(3) . .
C33 C31 C12 109.0(3) . .
C36 C34 C16 117.0(4) . .
C36 C34 C35 114.9(4) . .
C16 C34 C35 110.0(3) . .
C42 C41 N2 118.9(3) . .
C42 C41 C46 122.4(3) . .
N2 C41 C46 118.7(3) . .
C41 C42 C43 118.1(3) . .
C41 C42 C64 123.7(3) . .
C43 C42 C64 118.2(3) . .
C44 C43 C42 122.1(3) . .
C43 C44 C45 118.1(2) . .
C43 C44 C51 120.9(2) . .
C45 C44 C51 121.1(2) . .
C46 C45 C44 121.5(3) . .
C41 C46 C45 117.7(3) . .
C41 C46 C61 116.2(3) . .
C45 C46 C61 126.1(3) . .
C52 C51 C56 120.3(3) . .
C52 C51 C44 121.3(2) . .
C56 C51 C44 118.4(3) . .
C51 C52 C53 119.9(3) . .
O22 C53 C54 124.4(3) . .
O22 C53 C52 115.4(3) . .
C54 C53 C52 120.1(3) . .
C55 C54 C53 119.4(3) . .
O21 C55 C54 115.1(3) . .
O21 C55 C56 123.5(3) . .
C54 C55 C56 121.5(3) . .
C55 C56 C51 118.8(3) . .
C63 C61 C46 112.6(3) . .
C63 C61 C62 108.9(4) . .
C46 C61 C62 111.5(3) . .
C66 C64 C65 115.0(4) . .
C66 C64 C42 113.5(4) . .
C65 C64 C42 115.1(3) . .
N3 C71 C76 118.4(2) . .
N3 C71 C72 119.0(2) . .
C76 C71 C72 122.6(2) . .
C73 C72 C71 117.4(2) . .
C73 C72 C91 123.5(2) . .
C71 C72 C91 119.0(2) . .
C72 C73 C74 122.2(2) . .
C73 C74 C75 118.5(2) . .
C73 C74 C81 120.9(2) . .
C75 C74 C81 120.6(2) . .
C76 C75 C74 121.9(2) . .
C75 C76 C71 117.5(2) . .
C75 C76 C94 123.1(2) . .
C71 C76 C94 119.3(2) . .
C86 C81 C82 119.4(2) . .
C86 C81 C74 119.9(2) . .
C82 C81 C74 120.6(2) . .
C83 C82 C81 119.2(2) . .
O31 C83 C82 124.2(2) . .
O31 C83 C84 114.0(2) . .
C82 C83 C84 121.8(2) . .
C85 C84 C83 118.6(2) . .
O32 C85 C84 124.1(2) . .
O32 C85 C86 115.2(2) . .
C84 C85 C86 120.7(2) . .
C81 C86 C85 120.3(2) . .
C72 C91 C93 113.5(2) . .
C72 C91 C92 110.6(3) . .
C93 C91 C92 110.5(3) . .
C76 C94 C96 113.3(2) . .
C76 C94 C95 110.5(2) . .
C96 C94 C95 111.2(2) . .
C106 C101 C102 120.1(4) . .
C101 C102 C103 120.0(4) . .
C104 C103 C102 119.2(4) . .
C103 C104 C105 120.7(3) . .
C106 C105 C104 119.8(3) . .
C101 C106 C105 120.1(4) . .
C206 C201 C202 119.9(4) . .
C203 C202 C201 119.4(4) . .
C204 C203 C202 120.5(4) . .
C205 C204 C203 120.1(4) . .
C204 C205 C206 119.9(4) . .
C205 C206 C201 120.1(4) . .

loop_
_geom_bond_atom_site_label_1
_geom_bond_atom_site_label_2
_geom_bond_distance
_geom_bond_site_symmetry_2
W1 C2 2.041(3) 2_657
W1 C2 2.041(3) .
W1 C3 2.059(2) 2_657
W1 C3 2.059(2) .
W1 C1 2.067(2) 2_657
W1 C1 2.067(2) .
N1 C1 1.180(3) .
N1 C11 1.384(3) .
N2 C2 1.175(4) .
N2 C41 1.389(4) .
N3 C3 1.171(3) .
N3 C71 1.382(3) .
O11 C23 1.364(5) .
O11 C37 1.415(6) .
O12 C25 1.391(5) .
O12 C38 1.419(4) .
O21 C55 1.375(4) .
O21 C67 1.430(6) .
O22 C53 1.358(4) .
O22 C68 1.441(4) .
O31 C83 1.377(3) .
O31 C97 1.425(4) .
O32 C85 1.368(3) .
O32 C98 1.432(3) .
C11 C16 1.399(4) .
C11 C12 1.408(4) .
C12 C13 1.391(4) .
C12 C31 1.510(4) .
C13 C14 1.397(4) .
C14 C15 1.395(4) .
C14 C21 1.485(4) .
C15 C16 1.386(4) .
C16 C34 1.528(4) .
C21 C22 1.395(5) .
C21 C26 1.397(5) .
C22 C23 1.402(4) .
C23 C24 1.399(6) .
C24 C25 1.362(6) .
C25 C26 1.404(4) .
C31 C32 1.495(5) .
C31 C33 1.495(5) .
C34 C36 1.430(7) .
C34 C35 1.529(5) .
C41 C42 1.386(5) .
C41 C46 1.397(5) .
C42 C43 1.393(4) .
C42 C64 1.546(5) .
C43 C44 1.392(4) .
C44 C45 1.404(4) .
C44 C51 1.480(4) .
C45 C46 1.403(4) .
C46 C61 1.515(5) .
C51 C52 1.391(4) .
C51 C56 1.412(4) .
C52 C53 1.403(4) .
C53 C54 1.396(5) .
C54 C55 1.390(6) .
C55 C56 1.392(4) .
C61 C63 1.487(6) .
C61 C62 1.549(6) .
C64 C66 1.444(6) .
C64 C65 1.481(5) .
C71 C76 1.405(4) .
C71 C72 1.408(3) .
C72 C73 1.392(3) .
C72 C91 1.518(4) .
C73 C74 1.398(3) .
C74 C75 1.402(3) .
C74 C81 1.488(3) .
C75 C76 1.395(3) .
C76 C94 1.518(3) .
C81 C86 1.389(3) .
C81 C82 1.409(3) .
C82 C83 1.388(3) .
C83 C84 1.393(3) .
C84 C85 1.385(3) .
C85 C86 1.402(3) .
C91 C93 1.529(5) .
C91 C92 1.535(5) .
C94 C96 1.530(4) .
C94 C95 1.543(4) .
C101 C106 1.380(6) .
C101 C102 1.383(6) .
C102 C103 1.395(5) .
C103 C104 1.379(5) .
C104 C105 1.381(5) .
C105 C106 1.380(5) .
C201 C206 1.378(7) .
C201 C202 1.378(7) .
C202 C203 1.377(6) .
C203 C204 1.371(6) .
C204 C205 1.367(6) .
C205 C206 1.376(6) .
